data_7711832
loop_
_publ_author_name
'Dankert, Fabian'
'Gupta, Priyanka'
'Wellnitz, Tim'
'Baumann, Wolfgang'
'Hering-Junghans, Christian'

_publ_section_title
;
 Deoxygenation of chalcogen oxides EO2 (E = S, Se) with phospha-Wittig
 reagents
;
_journal_name_full 'Dalton Transactions'
_journal_paper_doi 10.1039/D2DT03703C
_journal_year 2022
_chemical_formula_moiety 'C48 H50 P2 Se'
_chemical_formula_sum 'C48 H50 P2 Se'
_chemical_formula_weight 767.78
_space_group_crystal_system monoclinic
_space_group_IT_number 14
_space_group_name_Hall '-P 2yn'
_space_group_name_H-M_alt 'P 1 21/n 1'
_atom_sites_solution_hydrogens geom
_atom_sites_solution_primary dual
_audit_creation_date 2021-09-15
_audit_creation_method
;
Olex2 1.3
(compiled 2020.11.12 svn.r5f609507 for OlexSys, GUI svn.r6226)
;
_audit_update_record
;
2022-11-22 deposited with the CCDC.	2022-11-23 downloaded from the CCDC.
;
_cell_angle_alpha 90
_cell_angle_beta 108.913(8)
_cell_angle_gamma 90
_cell_formula_units_Z 4
_cell_length_a 12.8943(14)
_cell_length_b 20.007(3)
_cell_length_c 16.3852(19)
_cell_measurement_reflns_used 9434
_cell_measurement_temperature 150
_cell_measurement_theta_max 27.02
_cell_measurement_theta_min 1.27
_cell_volume 3998.8(9)
_computing_cell_refinement
;
X-Area Recipe 1.36.0.0 (STOE, 2020)
;
_computing_data_collection
;
X-Area WinXpose 2.0.22.0 (STOE, 2016)
;
_computing_data_reduction
;
X-Area Integrate 1.78.3.0 (STOE, 2020)
X-Area LANA 1.83.8.0 (STOE, 2020)
;
_computing_molecular_graphics 'Olex2 1.3 (Dolomanov et al., 2009)'
_computing_publication_material 'Olex2 1.3 (Dolomanov et al., 2009)'
_computing_structure_refinement 'SHELXL 2018/3 (Sheldrick, 2015)'
_computing_structure_solution 'SHELXT 2018/2 (Sheldrick, 2018)'
_diffrn_ambient_temperature 150
_diffrn_detector 'image plate (34 cm diameter)'
_diffrn_detector_area_resol_mean 6.67
_diffrn_detector_type 'STOE Imaging Plate'
_diffrn_measured_fraction_theta_full 1.000
_diffrn_measured_fraction_theta_max 1.000
_diffrn_measurement_details
;
 234 frames, detector distance = 120 mm
;
_diffrn_measurement_device '2-circle diffractometer'
_diffrn_measurement_device_type 'STOE IPDS II'
_diffrn_measurement_method 'rotation method, \w scans'
_diffrn_radiation_collimation '0.5 mm diameter, monocapillary'
_diffrn_radiation_monochromator 'plane graphite'
_diffrn_radiation_polarisn_norm 0
_diffrn_radiation_probe x-ray
_diffrn_radiation_type 'Mo K\a'
_diffrn_radiation_wavelength 0.71073
_diffrn_reflns_av_R_equivalents 0.1357
_diffrn_reflns_av_unetI/netI 0.1197
_diffrn_reflns_Laue_measured_fraction_full 1.000
_diffrn_reflns_Laue_measured_fraction_max 1.000
_diffrn_reflns_limit_h_max 15
_diffrn_reflns_limit_h_min -15
_diffrn_reflns_limit_k_max 24
_diffrn_reflns_limit_k_min -24
_diffrn_reflns_limit_l_max 19
_diffrn_reflns_limit_l_min -19
_diffrn_reflns_number 35099
_diffrn_reflns_point_group_measured_fraction_full 1.000
_diffrn_reflns_point_group_measured_fraction_max 1.000
_diffrn_reflns_theta_full 25.242
_diffrn_reflns_theta_max 25.498
_diffrn_reflns_theta_min 1.662
_diffrn_source 'sealed X-ray tube, 12 x 0.4 mm long-fine focus'
_diffrn_source_current 30
_diffrn_source_power 1.500
_diffrn_source_voltage 50
_exptl_absorpt_coefficient_mu 1.052
_exptl_absorpt_correction_T_max 1.0000
_exptl_absorpt_correction_T_min 0.7677
_exptl_absorpt_correction_type multi-scan
_exptl_absorpt_process_details
;
STOE LANA, absorption correction by scaling of reflection intensities.
J. Koziskova, F. Hahn, J. Richter, J. Kozisek, "Comparison of different
absorption corrections on the model structure of tetrakis(\m~2~-acetato)-
diaqua-di-copper(II)", Acta Chimica Slovaca, vol. 9, no. 2, 2016, pp. 136 - 140.
;
_exptl_crystal_colour colourless
_exptl_crystal_colour_primary colourless
_exptl_crystal_density_diffrn 1.275
_exptl_crystal_density_method 'not measured'
_exptl_crystal_description needle
_exptl_crystal_F_000 1608
_exptl_crystal_size_max 0.2
_exptl_crystal_size_mid 0.12
_exptl_crystal_size_min 0.05
_refine_diff_density_max 0.516
_refine_diff_density_min -0.522
_refine_diff_density_rms 0.061
_refine_ls_extinction_method none
_refine_ls_goodness_of_fit_ref 0.793
_refine_ls_hydrogen_treatment constr
_refine_ls_matrix_type full
_refine_ls_number_parameters 472
_refine_ls_number_reflns 7449
_refine_ls_number_restraints 0
_refine_ls_restrained_S_all 0.793
_refine_ls_R_factor_all 0.1220
_refine_ls_R_factor_gt 0.0484
_refine_ls_shift/su_max 0.001
_refine_ls_shift/su_mean 0.000
_refine_ls_structure_factor_coef Fsqd
_refine_ls_weighting_details 'w=1/[\s^2^(Fo^2^)+(0.0548P)^2^] where P=(Fo^2^+2Fc^2^)/3'
_refine_ls_weighting_scheme calc
_refine_ls_wR_factor_gt 0.1014
_refine_ls_wR_factor_ref 0.1136
_reflns_d_resolution_high 0.788
_reflns_d_resolution_low 15.501
_reflns_Friedel_coverage 0.000
_reflns_limit_h_max 16
_reflns_limit_h_min -16
_reflns_limit_k_max 25
_reflns_limit_k_min -25
_reflns_limit_l_max 20
_reflns_limit_l_min -20
_reflns_number_gt 3523
_reflns_number_total 7449
_reflns_threshold_expression I>4u(I)
_cod_data_source_file d2dt03703c2.cif
_cod_data_source_block ks1544
_cod_original_cell_volume 3998.9(8)
_cod_database_code 7711832
_shelx_shelxl_version_number 2018/3
_shelx_space_group_comment
;
The symmetry employed for this shelxl refinement is uniquely defined
by the following loop, which should always be used as a source of
symmetry information in preference to the above space-group names.
They are only intended as comments.
;
_shelx_estimated_absorpt_t_max 0.949
_shelx_estimated_absorpt_t_min 0.817
_olex2_refinement_description
;
1. Fixed Uiso
 At 1.2 times of:
  All C(H) groups
 At 1.5 times of:
  All C(H,H,H) groups
2.a Aromatic/amide H refined with riding coordinates:
 C28(H28), C27(H27), C29(H29), C34(H34), C37(H37), C10(H10), C19(H19),
 C46(H46), C43(H43), C5(H5), C13(H13), C22(H22), C3(H3), C4(H4)
2.b Idealised Me refined as rotating group:
 C39(H39A,H39B,H39C), C48(H48A,H48B,H48C), C36(H36A,H36B,H36C), C42(H42A,H42B,
 H42C), C33(H33A,H33B,H33C), C18(H18A,H18B,H18C), C45(H45A,H45B,H45C), C24(H24A,
 H24B,H24C), C12(H12A,H12B,H12C), C9(H9A,H9B,H9C), C21(H21A,H21B,H21C),
 C15(H15A,H15B,H15C)
;
_olex2_submission_special_instructions 'No special instructions were received'

loop_
_space_group_symop_operation_xyz
'x, y, z'
'-x+1/2, y+1/2, -z+1/2'
'-x, -y, -z'
'x-1/2, -y-1/2, z-1/2'

loop_
_atom_site_label
_atom_site_type_symbol
_atom_site_fract_x
_atom_site_fract_y
_atom_site_fract_z
_atom_site_U_iso_or_equiv
_atom_site_adp_type
_atom_site_occupancy
_atom_site_site_symmetry_order
_atom_site_calc_flag
_atom_site_refinement_flags_posn
_atom_site_refinement_flags_adp
_atom_site_refinement_flags_occupancy
_atom_site_disorder_assembly
_atom_site_disorder_group
Se1 Se 0.42838(4) 0.68936(3) 0.53360(3) 0.06956(18) Uani 1 1 d . . . . .
P2 P 0.59235(8) 0.71771(5) 0.63113(7) 0.0426(3) Uani 1 1 d . . . . .
P1 P 0.44107(8) 0.74229(5) 0.65902(7) 0.0477(3) Uani 1 1 d . . . . .
C26 C 0.6818(3) 0.78121(17) 0.5221(2) 0.0368(9) Uani 1 1 d . . . . .
C31 C 0.6983(3) 0.71054(17) 0.4995(2) 0.0381(9) Uani 1 1 d . . . . .
C32 C 0.7841(3) 0.67283(18) 0.5561(2) 0.0399(9) Uani 1 1 d . . . . .
C30 C 0.6211(3) 0.86183(18) 0.6081(2) 0.0371(9) Uani 1 1 d . . . . .
C38 C 0.6287(3) 0.68068(18) 0.4248(2) 0.0386(9) Uani 1 1 d . . . . .
C28 C 0.7117(3) 0.89892(19) 0.5084(2) 0.0466(10) Uani 1 1 d . . . . .
H28 H 0.738299 0.933527 0.482862 0.056 Uiso 1 1 calc R U . . .
C16 C 0.2325(3) 0.72998(18) 0.6907(2) 0.0415(9) Uani 1 1 d . . . . .
C25 C 0.6287(2) 0.79519(18) 0.5834(2) 0.0367(9) Uani 1 1 d . . . . .
C40 C 0.5750(3) 0.88266(17) 0.6772(2) 0.0384(9) Uani 1 1 d . . . . .
C6 C 0.3084(3) 0.67262(19) 0.7276(2) 0.0438(10) Uani 1 1 d . . . . .
C27 C 0.7206(3) 0.83315(19) 0.4851(2) 0.0438(10) Uani 1 1 d . . . . .
H27 H 0.753522 0.823883 0.443520 0.053 Uiso 1 1 calc R U . . .
C29 C 0.6628(3) 0.91234(19) 0.5702(2) 0.0434(9) Uani 1 1 d . . . . .
H29 H 0.657889 0.956377 0.586762 0.052 Uiso 1 1 calc R U . . .
C35 C 0.7213(3) 0.57397(19) 0.4667(3) 0.0449(10) Uani 1 1 d . . . . .
C34 C 0.7927(3) 0.60560(19) 0.5382(2) 0.0438(10) Uani 1 1 d . . . . .
H34 H 0.848833 0.580659 0.575868 0.053 Uiso 1 1 calc R U . . .
C37 C 0.6409(3) 0.61372(19) 0.4105(2) 0.0440(10) Uani 1 1 d . . . . .
H37 H 0.593237 0.594197 0.360999 0.053 Uiso 1 1 calc R U . . .
C17 C 0.1480(3) 0.72392(19) 0.6123(3) 0.0457(10) Uani 1 1 d . . . . .
C2 C 0.4881(3) 0.62031(19) 0.7671(2) 0.0461(10) Uani 1 1 d . . . . .
C41 C 0.4701(3) 0.91040(18) 0.6563(2) 0.0437(9) Uani 1 1 d . . . . .
C10 C 0.7924(3) 0.65148(19) 0.8516(2) 0.0462(10) Uani 1 1 d . . . . .
H10 H 0.840761 0.680558 0.889688 0.055 Uiso 1 1 calc R U . . .
C47 C 0.6423(3) 0.88111(18) 0.7645(2) 0.0427(9) Uani 1 1 d . . . . .
C7 C 0.6076(3) 0.61655(19) 0.7778(2) 0.0435(10) Uani 1 1 d . . . . .
C44 C 0.4988(3) 0.93500(18) 0.8068(3) 0.0445(10) Uani 1 1 d . . . . .
C14 C 0.6481(3) 0.56750(19) 0.7350(3) 0.0471(10) Uani 1 1 d . . . . .
C19 C 0.0810(3) 0.7783(2) 0.5818(3) 0.0488(10) Uani 1 1 d . . . . .
H19 H 0.024885 0.774359 0.529391 0.059 Uiso 1 1 calc R U . . .
C1 C 0.4166(3) 0.67110(17) 0.7244(2) 0.0401(9) Uani 1 1 d . . . . .
C39 C 0.5424(3) 0.72155(19) 0.3581(2) 0.0494(10) Uani 1 1 d . . . . .
H39A H 0.498900 0.745702 0.385916 0.074 Uiso 1 1 calc R U . . .
H39B H 0.496028 0.692214 0.315301 0.074 Uiso 1 1 calc R U . . .
H39C H 0.577739 0.752541 0.330931 0.074 Uiso 1 1 calc R U . . .
C46 C 0.6025(3) 0.90677(18) 0.8273(2) 0.0452(10) Uani 1 1 d . . . . .
H46 H 0.646514 0.904991 0.884842 0.054 Uiso 1 1 calc R U . . .
C23 C 0.2461(3) 0.7896(2) 0.7386(3) 0.0488(11) Uani 1 1 d . . . . .
C48 C 0.7558(3) 0.8518(2) 0.7882(2) 0.0523(11) Uani 1 1 d . . . . .
H48A H 0.791954 0.856548 0.849189 0.078 Uiso 1 1 calc R U . . .
H48B H 0.796982 0.875012 0.757565 0.078 Uiso 1 1 calc R U . . .
H48C H 0.750964 0.805336 0.773065 0.078 Uiso 1 1 calc R U . . .
C43 C 0.4345(3) 0.93554(18) 0.7215(3) 0.0462(10) Uani 1 1 d . . . . .
H43 H 0.364352 0.953499 0.706893 0.055 Uiso 1 1 calc R U . . .
C11 C 0.8340(3) 0.6026(2) 0.8115(3) 0.0490(10) Uani 1 1 d . . . . .
C8 C 0.6812(3) 0.65861(19) 0.8369(2) 0.0441(10) Uani 1 1 d . . . . .
C36 C 0.7280(3) 0.50025(18) 0.4520(3) 0.0577(11) Uani 1 1 d . . . . .
H36A H 0.802850 0.485873 0.475207 0.087 Uiso 1 1 calc R U . . .
H36B H 0.701064 0.491121 0.391184 0.087 Uiso 1 1 calc R U . . .
H36C H 0.684276 0.476625 0.480093 0.087 Uiso 1 1 calc R U . . .
C42 C 0.3938(3) 0.9119(2) 0.5639(2) 0.0542(11) Uani 1 1 d . . . . .
H42A H 0.322752 0.927154 0.562686 0.081 Uiso 1 1 calc R U . . .
H42B H 0.387654 0.867719 0.539842 0.081 Uiso 1 1 calc R U . . .
H42C H 0.422691 0.941634 0.530683 0.081 Uiso 1 1 calc R U . . .
C5 C 0.2725(3) 0.6206(2) 0.7689(3) 0.0525(11) Uani 1 1 d . . . . .
H5 H 0.200508 0.620619 0.769229 0.063 Uiso 1 1 calc R U . . .
C33 C 0.8627(3) 0.70325(18) 0.6364(2) 0.0493(10) Uani 1 1 d . . . . .
H33A H 0.880129 0.748040 0.624274 0.074 Uiso 1 1 calc R U . . .
H33B H 0.928639 0.677060 0.655024 0.074 Uiso 1 1 calc R U . . .
H33C H 0.829610 0.704059 0.681067 0.074 Uiso 1 1 calc R U . . .
C18 C 0.1301(3) 0.66027(19) 0.5602(3) 0.0537(11) Uani 1 1 d . . . . .
H18A H 0.099183 0.626902 0.587568 0.081 Uiso 1 1 calc R U . . .
H18B H 0.199010 0.644645 0.556805 0.081 Uiso 1 1 calc R U . . .
H18C H 0.080870 0.668746 0.503163 0.081 Uiso 1 1 calc R U . . .
C20 C 0.0933(3) 0.8385(2) 0.6258(3) 0.0545(11) Uani 1 1 d . . . . .
C13 C 0.7600(3) 0.56171(19) 0.7528(3) 0.0499(10) Uani 1 1 d . . . . .
H13 H 0.786474 0.529115 0.724187 0.060 Uiso 1 1 calc R U . . .
C22 C 0.1767(3) 0.8431(2) 0.7041(3) 0.0554(11) Uani 1 1 d . . . . .
H22 H 0.186587 0.883117 0.734537 0.066 Uiso 1 1 calc R U . . .
C45 C 0.4576(3) 0.9642(2) 0.8752(3) 0.0622(12) Uani 1 1 d . . . . .
H45A H 0.461331 0.930914 0.918254 0.093 Uiso 1 1 calc R U . . .
H45B H 0.383026 0.978434 0.849406 0.093 Uiso 1 1 calc R U . . .
H45C H 0.502215 1.001771 0.901452 0.093 Uiso 1 1 calc R U . . .
C24 C 0.3353(3) 0.7964(2) 0.8249(3) 0.0562(11) Uani 1 1 d . . . . .
H24A H 0.404095 0.804736 0.815992 0.084 Uiso 1 1 calc R U . . .
H24B H 0.340081 0.755782 0.857193 0.084 Uiso 1 1 calc R U . . .
H24C H 0.318183 0.832891 0.856378 0.084 Uiso 1 1 calc R U . . .
C12 C 0.9558(3) 0.5936(2) 0.8312(3) 0.0624(12) Uani 1 1 d . . . . .
H12A H 0.982489 0.561233 0.876416 0.094 Uiso 1 1 calc R U . . .
H12B H 0.992313 0.635477 0.849226 0.094 Uiso 1 1 calc R U . . .
H12C H 0.970206 0.578251 0.780339 0.094 Uiso 1 1 calc R U . . .
C9 C 0.6414(3) 0.7122(2) 0.8846(3) 0.0635(12) Uani 1 1 d . . . . .
H9A H 0.702211 0.729116 0.931100 0.095 Uiso 1 1 calc R U . . .
H9B H 0.587839 0.693660 0.907375 0.095 Uiso 1 1 calc R U . . .
H9C H 0.608941 0.748020 0.845667 0.095 Uiso 1 1 calc R U . . .
C3 C 0.4480(3) 0.5705(2) 0.8088(3) 0.0596(12) Uani 1 1 d . . . . .
H3 H 0.495148 0.536634 0.837503 0.072 Uiso 1 1 calc R U . . .
C21 C 0.0202(3) 0.8972(2) 0.5885(3) 0.0806(16) Uani 1 1 d . . . . .
H21A H -0.016707 0.911059 0.627967 0.121 Uiso 1 1 calc R U . . .
H21B H -0.033027 0.884492 0.534619 0.121 Uiso 1 1 calc R U . . .
H21C H 0.063682 0.933497 0.579034 0.121 Uiso 1 1 calc R U . . .
C4 C 0.3412(3) 0.5699(2) 0.8088(3) 0.0625(12) Uani 1 1 d . . . . .
H4 H 0.316135 0.535422 0.835626 0.075 Uiso 1 1 calc R U . . .
C15 C 0.5717(3) 0.5230(2) 0.6679(3) 0.0715(14) Uani 1 1 d . . . . .
H15A H 0.538612 0.491111 0.695611 0.107 Uiso 1 1 calc R U . . .
H15B H 0.612180 0.499942 0.636671 0.107 Uiso 1 1 calc R U . . .
H15C H 0.515520 0.549753 0.628639 0.107 Uiso 1 1 calc R U . . .

loop_
_atom_site_aniso_label
_atom_site_aniso_U_11
_atom_site_aniso_U_22
_atom_site_aniso_U_33
_atom_site_aniso_U_23
_atom_site_aniso_U_13
_atom_site_aniso_U_12
Se1 0.0740(3) 0.0948(4) 0.0420(3) -0.0058(3) 0.0218(2) -0.0400(3)
P2 0.0450(5) 0.0444(6) 0.0453(6) 0.0026(5) 0.0244(5) -0.0006(4)
P1 0.0446(6) 0.0485(7) 0.0597(7) 0.0064(6) 0.0303(5) 0.0014(5)
C26 0.0344(18) 0.040(2) 0.036(2) 0.0017(18) 0.0125(16) -0.0019(16)
C31 0.041(2) 0.041(2) 0.040(2) 0.0042(19) 0.0230(18) 0.0002(17)
C32 0.041(2) 0.046(3) 0.039(2) 0.0031(19) 0.0217(18) -0.0020(17)
C30 0.0366(19) 0.043(2) 0.035(2) -0.0030(18) 0.0154(16) 0.0009(16)
C38 0.042(2) 0.042(2) 0.040(2) -0.0011(19) 0.0230(17) -0.0002(17)
C28 0.053(2) 0.045(3) 0.048(2) 0.004(2) 0.023(2) -0.0040(18)
C16 0.044(2) 0.045(2) 0.046(2) 0.000(2) 0.0285(19) -0.0069(18)
C25 0.0317(18) 0.047(2) 0.034(2) -0.0018(18) 0.0143(16) -0.0027(15)
C40 0.047(2) 0.036(2) 0.039(2) 0.0027(18) 0.0226(18) -0.0011(17)
C6 0.049(2) 0.047(3) 0.042(2) -0.007(2) 0.0240(18) -0.0086(18)
C27 0.049(2) 0.049(3) 0.040(2) 0.003(2) 0.0239(18) -0.0019(18)
C29 0.054(2) 0.039(2) 0.044(2) -0.003(2) 0.0246(19) -0.0002(18)
C35 0.050(2) 0.043(3) 0.050(3) 0.004(2) 0.028(2) -0.0017(19)
C34 0.043(2) 0.045(3) 0.046(2) 0.005(2) 0.0193(19) 0.0041(17)
C37 0.045(2) 0.051(3) 0.041(2) -0.004(2) 0.0208(18) -0.0123(19)
C17 0.043(2) 0.050(3) 0.053(3) -0.008(2) 0.026(2) -0.0083(19)
C2 0.051(2) 0.045(2) 0.045(2) 0.000(2) 0.0194(19) -0.0039(19)
C41 0.050(2) 0.041(2) 0.044(2) 0.003(2) 0.0212(19) 0.0019(18)
C10 0.052(2) 0.044(2) 0.041(2) 0.001(2) 0.0125(19) -0.0032(19)
C47 0.045(2) 0.045(2) 0.041(2) 0.002(2) 0.0188(19) -0.0037(18)
C7 0.046(2) 0.045(2) 0.043(2) 0.005(2) 0.0186(19) -0.0020(18)
C44 0.055(2) 0.042(2) 0.047(3) -0.006(2) 0.030(2) -0.0038(18)
C14 0.050(2) 0.042(2) 0.050(3) 0.001(2) 0.017(2) -0.0051(19)
C19 0.043(2) 0.053(3) 0.058(3) -0.003(2) 0.0259(19) -0.0029(19)
C1 0.044(2) 0.040(2) 0.044(2) -0.0021(19) 0.0239(18) -0.0044(17)
C39 0.047(2) 0.054(3) 0.049(2) -0.001(2) 0.0167(19) -0.0002(19)
C46 0.055(2) 0.049(3) 0.037(2) -0.001(2) 0.0224(19) -0.0048(19)
C23 0.045(2) 0.056(3) 0.058(3) -0.015(2) 0.035(2) -0.011(2)
C48 0.044(2) 0.067(3) 0.044(2) -0.002(2) 0.0116(19) -0.0033(19)
C43 0.044(2) 0.046(2) 0.055(3) 0.001(2) 0.024(2) 0.0042(18)
C11 0.045(2) 0.051(3) 0.050(3) 0.016(2) 0.014(2) 0.0017(19)
C8 0.052(2) 0.046(2) 0.037(2) 0.0059(19) 0.0165(19) 0.0019(19)
C36 0.070(3) 0.046(3) 0.065(3) 0.001(2) 0.033(2) -0.002(2)
C42 0.047(2) 0.067(3) 0.049(3) 0.002(2) 0.015(2) 0.0093(19)
C5 0.053(2) 0.059(3) 0.055(3) 0.005(2) 0.031(2) -0.007(2)
C33 0.042(2) 0.061(3) 0.044(2) 0.003(2) 0.0125(18) 0.0001(18)
C18 0.052(2) 0.055(3) 0.057(3) -0.016(2) 0.020(2) -0.0108(19)
C20 0.046(2) 0.050(3) 0.076(3) -0.005(2) 0.032(2) -0.002(2)
C13 0.061(3) 0.039(2) 0.056(3) 0.003(2) 0.026(2) 0.0044(19)
C22 0.060(3) 0.048(3) 0.072(3) -0.017(2) 0.041(2) -0.008(2)
C45 0.077(3) 0.064(3) 0.060(3) -0.007(2) 0.043(2) 0.002(2)
C24 0.062(3) 0.061(3) 0.055(3) -0.015(2) 0.032(2) -0.009(2)
C12 0.055(3) 0.061(3) 0.069(3) 0.004(2) 0.018(2) 0.001(2)
C9 0.064(3) 0.077(3) 0.056(3) -0.009(2) 0.028(2) -0.001(2)
C3 0.063(3) 0.057(3) 0.065(3) 0.016(2) 0.030(2) -0.002(2)
C21 0.070(3) 0.061(3) 0.113(4) -0.010(3) 0.032(3) 0.009(2)
C4 0.065(3) 0.065(3) 0.068(3) 0.015(3) 0.037(2) -0.012(2)
C15 0.061(3) 0.059(3) 0.093(4) -0.023(3) 0.023(3) -0.007(2)

loop_
_atom_type_symbol
_atom_type_description
_atom_type_scat_dispersion_real
_atom_type_scat_dispersion_imag
_atom_type_scat_source
C C 0.0033 0.0016 'International Tables Vol C Tables 4.2.6.8 and 6.1.1.4'
H H 0.0000 0.0000 'International Tables Vol C Tables 4.2.6.8 and 6.1.1.4'
P P 0.1023 0.0942 'International Tables Vol C Tables 4.2.6.8 and 6.1.1.4'
Se Se -0.0929 2.2259 'International Tables Vol C Tables 4.2.6.8 and 6.1.1.4'

loop_
_geom_angle_atom_site_label_1
_geom_angle_atom_site_label_2
_geom_angle_atom_site_label_3
_geom_angle
_geom_angle_site_symmetry_1
_geom_angle_site_symmetry_3
_geom_angle_publ_flag
P1 Se1 P2 57.92(4) . . ?
P1 P2 Se1 61.03(4) . . ?
C25 P2 Se1 102.46(10) . . ?
C25 P2 P1 105.19(11) . . ?
P2 P1 Se1 61.05(4) . . ?
C1 P1 Se1 100.78(12) . . ?
C1 P1 P2 105.93(12) . . ?
C25 C26 C31 120.3(3) . . ?
C27 C26 C31 120.2(3) . . ?
C27 C26 C25 119.5(3) . . ?
C32 C31 C26 119.2(3) . . ?
C38 C31 C26 121.3(3) . . ?
C38 C31 C32 119.5(3) . . ?
C31 C32 C33 121.4(3) . . ?
C34 C32 C31 118.5(3) . . ?
C34 C32 C33 120.0(3) . . ?
C25 C30 C40 124.3(3) . . ?
C29 C30 C25 119.3(3) . . ?
C29 C30 C40 116.3(3) . . ?
C31 C38 C39 120.8(3) . . ?
C37 C38 C31 119.3(3) . . ?
C37 C38 C39 119.9(3) . . ?
C27 C28 H28 120.5 . . ?
C29 C28 H28 120.5 . . ?
C29 C28 C27 119.0(4) . . ?
C17 C16 C6 121.1(3) . . ?
C17 C16 C23 120.4(4) . . ?
C23 C16 C6 118.4(3) . . ?
C26 C25 P2 112.3(3) . . ?
C30 C25 P2 128.1(3) . . ?
C30 C25 C26 119.2(3) . . ?
C41 C40 C30 120.9(3) . . ?
C41 C40 C47 119.0(3) . . ?
C47 C40 C30 119.7(3) . . ?
C1 C6 C16 121.6(3) . . ?
C5 C6 C16 119.2(3) . . ?
C5 C6 C1 119.2(3) . . ?
C26 C27 C28 121.4(4) . . ?
C26 C27 H27 119.3 . . ?
C28 C27 H27 119.3 . . ?
C30 C29 H29 119.2 . . ?
C28 C29 C30 121.6(4) . . ?
C28 C29 H29 119.2 . . ?
C34 C35 C37 116.5(3) . . ?
C34 C35 C36 121.8(3) . . ?
C37 C35 C36 121.6(3) . . ?
C32 C34 H34 118.5 . . ?
C35 C34 C32 123.0(3) . . ?
C35 C34 H34 118.5 . . ?
C38 C37 C35 123.0(3) . . ?
C38 C37 H37 118.5 . . ?
C35 C37 H37 118.5 . . ?
C16 C17 C18 121.7(3) . . ?
C19 C17 C16 118.4(4) . . ?
C19 C17 C18 119.9(4) . . ?
C1 C2 C7 125.6(3) . . ?
C1 C2 C3 118.3(3) . . ?
C3 C2 C7 115.9(3) . . ?
C40 C41 C42 121.1(3) . . ?
C43 C41 C40 119.3(3) . . ?
C43 C41 C42 119.6(3) . . ?
C11 C10 H10 118.9 . . ?
C11 C10 C8 122.1(4) . . ?
C8 C10 H10 118.9 . . ?
C40 C47 C48 119.8(3) . . ?
C46 C47 C40 119.3(3) . . ?
C46 C47 C48 121.0(3) . . ?
C14 C7 C2 120.9(3) . . ?
C8 C7 C2 119.6(3) . . ?
C8 C7 C14 119.3(3) . . ?
C46 C44 C45 121.5(4) . . ?
C43 C44 C46 117.8(4) . . ?
C43 C44 C45 120.8(4) . . ?
C7 C14 C15 121.1(3) . . ?
C13 C14 C7 119.1(4) . . ?
C13 C14 C15 119.7(4) . . ?
C17 C19 H19 118.5 . . ?
C17 C19 C20 123.0(4) . . ?
C20 C19 H19 118.5 . . ?
C6 C1 P1 110.9(3) . . ?
C2 C1 P1 129.4(3) . . ?
C2 C1 C6 119.7(3) . . ?
C38 C39 H39A 109.5 . . ?
C38 C39 H39B 109.5 . . ?
C38 C39 H39C 109.5 . . ?
H39A C39 H39B 109.5 . . ?
H39A C39 H39C 109.5 . . ?
H39B C39 H39C 109.5 . . ?
C47 C46 H46 119.0 . . ?
C44 C46 C47 121.9(3) . . ?
C44 C46 H46 119.0 . . ?
C16 C23 C24 121.2(4) . . ?
C22 C23 C16 118.5(4) . . ?
C22 C23 C24 120.3(4) . . ?
C47 C48 H48A 109.5 . . ?
C47 C48 H48B 109.5 . . ?
C47 C48 H48C 109.5 . . ?
H48A C48 H48B 109.5 . . ?
H48A C48 H48C 109.5 . . ?
H48B C48 H48C 109.5 . . ?
C41 C43 H43 118.7 . . ?
C44 C43 C41 122.7(3) . . ?
C44 C43 H43 118.7 . . ?
C10 C11 C13 117.6(3) . . ?
C10 C11 C12 121.4(4) . . ?
C13 C11 C12 120.9(4) . . ?
C10 C8 C7 119.5(4) . . ?
C10 C8 C9 119.3(3) . . ?
C7 C8 C9 121.2(3) . . ?
C35 C36 H36A 109.5 . . ?
C35 C36 H36B 109.5 . . ?
C35 C36 H36C 109.5 . . ?
H36A C36 H36B 109.5 . . ?
H36A C36 H36C 109.5 . . ?
H36B C36 H36C 109.5 . . ?
C41 C42 H42A 109.5 . . ?
C41 C42 H42B 109.5 . . ?
C41 C42 H42C 109.5 . . ?
H42A C42 H42B 109.5 . . ?
H42A C42 H42C 109.5 . . ?
H42B C42 H42C 109.5 . . ?
C6 C5 H5 119.4 . . ?
C4 C5 C6 121.3(4) . . ?
C4 C5 H5 119.4 . . ?
C32 C33 H33A 109.5 . . ?
C32 C33 H33B 109.5 . . ?
C32 C33 H33C 109.5 . . ?
H33A C33 H33B 109.5 . . ?
H33A C33 H33C 109.5 . . ?
H33B C33 H33C 109.5 . . ?
C17 C18 H18A 109.5 . . ?
C17 C18 H18B 109.5 . . ?
C17 C18 H18C 109.5 . . ?
H18A C18 H18B 109.5 . . ?
H18A C18 H18C 109.5 . . ?
H18B C18 H18C 109.5 . . ?
C19 C20 C21 121.0(4) . . ?
C22 C20 C19 117.6(4) . . ?
C22 C20 C21 121.4(4) . . ?
C14 C13 C11 122.4(4) . . ?
C14 C13 H13 118.8 . . ?
C11 C13 H13 118.8 . . ?
C23 C22 H22 119.0 . . ?
C20 C22 C23 122.0(4) . . ?
C20 C22 H22 119.0 . . ?
C44 C45 H45A 109.5 . . ?
C44 C45 H45B 109.5 . . ?
C44 C45 H45C 109.5 . . ?
H45A C45 H45B 109.5 . . ?
H45A C45 H45C 109.5 . . ?
H45B C45 H45C 109.5 . . ?
C23 C24 H24A 109.5 . . ?
C23 C24 H24B 109.5 . . ?
C23 C24 H24C 109.5 . . ?
H24A C24 H24B 109.5 . . ?
H24A C24 H24C 109.5 . . ?
H24B C24 H24C 109.5 . . ?
C11 C12 H12A 109.5 . . ?
C11 C12 H12B 109.5 . . ?
C11 C12 H12C 109.5 . . ?
H12A C12 H12B 109.5 . . ?
H12A C12 H12C 109.5 . . ?
H12B C12 H12C 109.5 . . ?
C8 C9 H9A 109.5 . . ?
C8 C9 H9B 109.5 . . ?
C8 C9 H9C 109.5 . . ?
H9A C9 H9B 109.5 . . ?
H9A C9 H9C 109.5 . . ?
H9B C9 H9C 109.5 . . ?
C2 C3 H3 118.8 . . ?
C4 C3 C2 122.3(4) . . ?
C4 C3 H3 118.8 . . ?
C20 C21 H21A 109.5 . . ?
C20 C21 H21B 109.5 . . ?
C20 C21 H21C 109.5 . . ?
H21A C21 H21B 109.5 . . ?
H21A C21 H21C 109.5 . . ?
H21B C21 H21C 109.5 . . ?
C5 C4 C3 119.1(4) . . ?
C5 C4 H4 120.5 . . ?
C3 C4 H4 120.5 . . ?
C14 C15 H15A 109.5 . . ?
C14 C15 H15B 109.5 . . ?
C14 C15 H15C 109.5 . . ?
H15A C15 H15B 109.5 . . ?
H15A C15 H15C 109.5 . . ?
H15B C15 H15C 109.5 . . ?

loop_
_geom_bond_atom_site_label_1
_geom_bond_atom_site_label_2
_geom_bond_distance
_geom_bond_site_symmetry_2
_geom_bond_publ_flag
Se1 P2 2.2705(11) . ?
Se1 P1 2.2701(13) . ?
P2 P1 2.1985(14) . ?
P2 C25 1.863(4) . ?
P1 C1 1.869(4) . ?
C26 C31 1.495(5) . ?
C26 C25 1.414(5) . ?
C26 C27 1.377(5) . ?
C31 C32 1.411(5) . ?
C31 C38 1.396(5) . ?
C32 C34 1.389(5) . ?
C32 C33 1.504(5) . ?
C30 C25 1.406(5) . ?
C30 C40 1.498(5) . ?
C30 C29 1.383(5) . ?
C38 C37 1.378(5) . ?
C38 C39 1.521(5) . ?
C28 H28 0.9300 . ?
C28 C27 1.385(5) . ?
C28 C29 1.382(5) . ?
C16 C6 1.502(5) . ?
C16 C17 1.395(5) . ?
C16 C23 1.407(5) . ?
C40 C41 1.398(5) . ?
C40 C47 1.413(5) . ?
C6 C1 1.413(5) . ?
C6 C5 1.400(5) . ?
C27 H27 0.9300 . ?
C29 H29 0.9300 . ?
C35 C34 1.386(5) . ?
C35 C37 1.391(5) . ?
C35 C36 1.501(5) . ?
C34 H34 0.9300 . ?
C37 H37 0.9300 . ?
C17 C19 1.378(5) . ?
C17 C18 1.509(5) . ?
C2 C7 1.495(5) . ?
C2 C1 1.398(5) . ?
C2 C3 1.398(5) . ?
C41 C43 1.386(5) . ?
C41 C42 1.514(5) . ?
C10 H10 0.9300 . ?
C10 C11 1.379(5) . ?
C10 C8 1.383(5) . ?
C47 C46 1.389(5) . ?
C47 C48 1.506(5) . ?
C7 C14 1.402(5) . ?
C7 C8 1.397(5) . ?
C44 C46 1.388(5) . ?
C44 C43 1.375(5) . ?
C44 C45 1.505(5) . ?
C14 C13 1.381(5) . ?
C14 C15 1.506(5) . ?
C19 H19 0.9300 . ?
C19 C20 1.386(5) . ?
C39 H39A 0.9600 . ?
C39 H39B 0.9600 . ?
C39 H39C 0.9600 . ?
C46 H46 0.9300 . ?
C23 C22 1.393(5) . ?
C23 C24 1.511(5) . ?
C48 H48A 0.9600 . ?
C48 H48B 0.9600 . ?
C48 H48C 0.9600 . ?
C43 H43 0.9300 . ?
C11 C13 1.382(5) . ?
C11 C12 1.509(5) . ?
C8 C9 1.512(5) . ?
C36 H36A 0.9600 . ?
C36 H36B 0.9600 . ?
C36 H36C 0.9600 . ?
C42 H42A 0.9600 . ?
C42 H42B 0.9600 . ?
C42 H42C 0.9600 . ?
C5 H5 0.9300 . ?
C5 C4 1.366(5) . ?
C33 H33A 0.9600 . ?
C33 H33B 0.9600 . ?
C33 H33C 0.9600 . ?
C18 H18A 0.9600 . ?
C18 H18B 0.9600 . ?
C18 H18C 0.9600 . ?
C20 C22 1.384(5) . ?
C20 C21 1.506(5) . ?
C13 H13 0.9300 . ?
C22 H22 0.9300 . ?
C45 H45A 0.9600 . ?
C45 H45B 0.9600 . ?
C45 H45C 0.9600 . ?
C24 H24A 0.9600 . ?
C24 H24B 0.9600 . ?
C24 H24C 0.9600 . ?
C12 H12A 0.9600 . ?
C12 H12B 0.9600 . ?
C12 H12C 0.9600 . ?
C9 H9A 0.9600 . ?
C9 H9B 0.9600 . ?
C9 H9C 0.9600 . ?
C3 H3 0.9300 . ?
C3 C4 1.378(5) . ?
C21 H21A 0.9600 . ?
C21 H21B 0.9600 . ?
C21 H21C 0.9600 . ?
C4 H4 0.9300 . ?
C15 H15A 0.9600 . ?
C15 H15B 0.9600 . ?
C15 H15C 0.9600 . ?

loop_
_geom_torsion_atom_site_label_1
_geom_torsion_atom_site_label_2
_geom_torsion_atom_site_label_3
_geom_torsion_atom_site_label_4
_geom_torsion
_geom_torsion_site_symmetry_1
_geom_torsion_site_symmetry_2
_geom_torsion_site_symmetry_3
_geom_torsion_site_symmetry_4
_geom_torsion_publ_flag
Se1 P2 C25 C26 -85.2(2) . . . . ?
Se1 P2 C25 C30 102.8(3) . . . . ?
Se1 P1 C1 C6 -102.2(2) . . . . ?
Se1 P1 C1 C2 77.7(4) . . . . ?
P2 P1 C1 C6 -165.0(2) . . . . ?
P2 P1 C1 C2 14.9(4) . . . . ?
P1 P2 C25 C26 -148.2(2) . . . . ?
P1 P2 C25 C30 39.8(3) . . . . ?
C26 C31 C32 C34 174.4(3) . . . . ?
C26 C31 C32 C33 -3.2(5) . . . . ?
C26 C31 C38 C37 -174.1(3) . . . . ?
C26 C31 C38 C39 7.8(5) . . . . ?
C31 C26 C25 P2 2.7(4) . . . . ?
C31 C26 C25 C30 175.5(3) . . . . ?
C31 C26 C27 C28 -176.4(3) . . . . ?
C31 C32 C34 C35 0.6(6) . . . . ?
C31 C38 C37 C35 -1.1(5) . . . . ?
C32 C31 C38 C37 4.0(5) . . . . ?
C32 C31 C38 C39 -174.1(3) . . . . ?
C30 C40 C41 C43 -173.2(3) . . . . ?
C30 C40 C41 C42 8.3(5) . . . . ?
C30 C40 C47 C46 173.6(3) . . . . ?
C30 C40 C47 C48 -6.4(5) . . . . ?
C38 C31 C32 C34 -3.8(5) . . . . ?
C38 C31 C32 C33 178.7(3) . . . . ?
C16 C6 C1 P1 -6.6(4) . . . . ?
C16 C6 C1 C2 173.5(3) . . . . ?
C16 C6 C5 C4 -175.2(4) . . . . ?
C16 C17 C19 C20 -0.4(6) . . . . ?
C16 C23 C22 C20 1.9(6) . . . . ?
C25 C26 C31 C32 -78.5(4) . . . . ?
C25 C26 C31 C38 99.6(4) . . . . ?
C25 C26 C27 C28 2.0(5) . . . . ?
C25 C30 C40 C41 -103.7(4) . . . . ?
C25 C30 C40 C47 83.2(4) . . . . ?
C25 C30 C29 C28 0.1(5) . . . . ?
C40 C30 C25 P2 -3.4(5) . . . . ?
C40 C30 C25 C26 -174.9(3) . . . . ?
C40 C30 C29 C28 177.2(3) . . . . ?
C40 C41 C43 C44 0.6(6) . . . . ?
C40 C47 C46 C44 -1.1(6) . . . . ?
C6 C16 C17 C19 180.0(3) . . . . ?
C6 C16 C17 C18 -1.1(5) . . . . ?
C6 C16 C23 C22 179.2(3) . . . . ?
C6 C16 C23 C24 0.4(5) . . . . ?
C6 C5 C4 C3 0.6(7) . . . . ?
C27 C26 C31 C32 99.8(4) . . . . ?
C27 C26 C31 C38 -82.0(4) . . . . ?
C27 C26 C25 P2 -175.7(3) . . . . ?
C27 C26 C25 C30 -2.9(5) . . . . ?
C27 C28 C29 C30 -1.1(5) . . . . ?
C29 C30 C25 P2 173.4(3) . . . . ?
C29 C30 C25 C26 1.9(5) . . . . ?
C29 C30 C40 C41 79.4(4) . . . . ?
C29 C30 C40 C47 -93.7(4) . . . . ?
C29 C28 C27 C26 0.0(5) . . . . ?
C34 C35 C37 C38 -2.0(6) . . . . ?
C37 C35 C34 C32 2.2(6) . . . . ?
C17 C16 C6 C1 104.2(4) . . . . ?
C17 C16 C6 C5 -78.2(5) . . . . ?
C17 C16 C23 C22 -2.9(5) . . . . ?
C17 C16 C23 C24 178.3(3) . . . . ?
C17 C19 C20 C22 -0.6(6) . . . . ?
C17 C19 C20 C21 178.1(4) . . . . ?
C2 C7 C14 C13 -174.0(4) . . . . ?
C2 C7 C14 C15 8.3(6) . . . . ?
C2 C7 C8 C10 175.0(3) . . . . ?
C2 C7 C8 C9 -5.5(5) . . . . ?
C2 C3 C4 C5 -1.9(7) . . . . ?
C41 C40 C47 C46 0.4(5) . . . . ?
C41 C40 C47 C48 -179.6(3) . . . . ?
C10 C11 C13 C14 -1.4(6) . . . . ?
C47 C40 C41 C43 -0.1(5) . . . . ?
C47 C40 C41 C42 -178.6(3) . . . . ?
C7 C2 C1 P1 7.4(6) . . . . ?
C7 C2 C1 C6 -172.6(4) . . . . ?
C7 C2 C3 C4 176.1(4) . . . . ?
C7 C14 C13 C11 0.0(6) . . . . ?
C14 C7 C8 C10 0.5(5) . . . . ?
C14 C7 C8 C9 180.0(4) . . . . ?
C19 C20 C22 C23 -0.2(6) . . . . ?
C1 C6 C5 C4 2.4(6) . . . . ?
C1 C2 C7 C14 -111.1(5) . . . . ?
C1 C2 C7 C8 74.5(5) . . . . ?
C1 C2 C3 C4 0.2(6) . . . . ?
C39 C38 C37 C35 177.0(3) . . . . ?
C46 C44 C43 C41 -1.3(6) . . . . ?
C23 C16 C6 C1 -77.9(5) . . . . ?
C23 C16 C6 C5 99.7(4) . . . . ?
C23 C16 C17 C19 2.1(5) . . . . ?
C23 C16 C17 C18 -178.9(3) . . . . ?
C48 C47 C46 C44 178.9(3) . . . . ?
C43 C44 C46 C47 1.5(6) . . . . ?
C11 C10 C8 C7 -1.9(6) . . . . ?
C11 C10 C8 C9 178.6(4) . . . . ?
C8 C10 C11 C13 2.3(6) . . . . ?
C8 C10 C11 C12 -177.3(4) . . . . ?
C8 C7 C14 C13 0.4(6) . . . . ?
C8 C7 C14 C15 -177.3(4) . . . . ?
C36 C35 C34 C32 -176.0(4) . . . . ?
C36 C35 C37 C38 176.2(4) . . . . ?
C42 C41 C43 C44 179.1(3) . . . . ?
C5 C6 C1 P1 175.8(3) . . . . ?
C5 C6 C1 C2 -4.1(5) . . . . ?
C33 C32 C34 C35 178.2(3) . . . . ?
C18 C17 C19 C20 -179.3(4) . . . . ?
C45 C44 C46 C47 -178.5(4) . . . . ?
C45 C44 C43 C41 178.7(4) . . . . ?
C24 C23 C22 C20 -179.2(4) . . . . ?
C12 C11 C13 C14 178.2(4) . . . . ?
C3 C2 C7 C14 73.3(5) . . . . ?
C3 C2 C7 C8 -101.1(4) . . . . ?
C3 C2 C1 P1 -177.1(3) . . . . ?
C3 C2 C1 C6 2.8(5) . . . . ?
C21 C20 C22 C23 -178.9(4) . . . . ?
C15 C14 C13 C11 177.7(4) . . . . ?
